data_4338841
loop_
_publ_author_name
'Yuan, Min'
'Dirmyer, Matthew'
'Badding, John'
'Sen, Ayusman'
'Dahlberg, Maria'
'Schiffer, Peter'

_publ_section_title
;
 Controlled assembly of zero-, one-, two-, and three-dimensional metal
 chalcogenide structures.
;
_journal_issue 18
_journal_name_full 'Inorganic chemistry'
_journal_page_first 7238
_journal_page_last 7240
_journal_paper_doi 10.1021/ic7007107
_journal_volume 46
_journal_year 2007
_chemical_formula_moiety 'H20 Mn2 N10 S4 Sn'
_chemical_formula_sum 'H20 Mn2 N10 S4 Sn'
_chemical_formula_weight 517.07
_chemical_name_systematic
; 
 ? 
;
_space_group_IT_number 14
_symmetry_cell_setting monoclinic
_symmetry_space_group_name_Hall '-P 2yn'
_symmetry_space_group_name_H-M 'P 1 21/n 1'
_atom_sites_solution_hydrogens geom
_atom_sites_solution_primary direct
_atom_sites_solution_secondary difmap
_audit_creation_method SHELXL-97
_cell_angle_alpha 90.00
_cell_angle_beta 90.588(16)
_cell_angle_gamma 90.00
_cell_formula_units_Z 4
_cell_length_a 8.535(8)
_cell_length_b 13.300(12)
_cell_length_c 13.522(13)
_cell_measurement_reflns_used 2607
_cell_measurement_temperature 115(2)
_cell_measurement_theta_max 24.70
_cell_measurement_theta_min 2.15
_cell_volume 1535(2)
_computing_cell_refinement 'Bruker SMART'
_computing_data_collection 'Bruker SMART'
_computing_data_reduction 'Bruker SAINT'
_computing_structure_refinement 'SHELXL-97 (Sheldrick, 1997)'
_computing_structure_solution 'SHELXS-97 (Sheldrick, 1990)'
_diffrn_ambient_temperature 115(2)
_diffrn_measured_fraction_theta_full 0.996
_diffrn_measured_fraction_theta_max 0.996
_diffrn_measurement_device_type 'CCD area detector'
_diffrn_measurement_method 'phi and omega scans'
_diffrn_radiation_monochromator graphite
_diffrn_radiation_source 'fine-focus sealed tube'
_diffrn_radiation_type MoK\a
_diffrn_radiation_wavelength 0.71073
_diffrn_reflns_av_R_equivalents 0.0399
_diffrn_reflns_av_sigmaI/netI 0.0274
_diffrn_reflns_limit_h_max 10
_diffrn_reflns_limit_h_min -10
_diffrn_reflns_limit_k_max 15
_diffrn_reflns_limit_k_min -15
_diffrn_reflns_limit_l_max 15
_diffrn_reflns_limit_l_min -15
_diffrn_reflns_number 14697
_diffrn_reflns_theta_full 24.70
_diffrn_reflns_theta_max 24.70
_diffrn_reflns_theta_min 2.15
_exptl_absorpt_coefficient_mu 3.775
_exptl_absorpt_correction_T_max 0.7887
_exptl_absorpt_correction_T_min 0.5189
_exptl_absorpt_correction_type empirical
_exptl_absorpt_process_details SADABS
_exptl_crystal_colour colorless
_exptl_crystal_density_diffrn 2.238
_exptl_crystal_density_method 'not measured'
_exptl_crystal_description needle
_exptl_crystal_F_000 1016
_exptl_crystal_size_max 0.20
_exptl_crystal_size_mid 0.07
_exptl_crystal_size_min 0.07
_refine_diff_density_max 2.341
_refine_diff_density_min -2.487
_refine_diff_density_rms 0.344
_refine_ls_extinction_method none
_refine_ls_goodness_of_fit_ref 1.315
_refine_ls_hydrogen_treatment constr
_refine_ls_matrix_type full
_refine_ls_number_parameters 154
_refine_ls_number_reflns 2607
_refine_ls_number_restraints 0
_refine_ls_restrained_S_all 1.315
_refine_ls_R_factor_all 0.0852
_refine_ls_R_factor_gt 0.0844
_refine_ls_shift/su_max 0.000
_refine_ls_shift/su_mean 0.000
_refine_ls_structure_factor_coef Fsqd
_refine_ls_weighting_details 'calc w=1/[\s^2^(Fo^2^)+(0.0000P)^2^+118.0445P] where P=(Fo^2^+2Fc^2^)/3'
_refine_ls_weighting_scheme calc
_refine_ls_wR_factor_gt 0.2068
_refine_ls_wR_factor_ref 0.2071
_reflns_number_gt 2548
_reflns_number_total 2607
_reflns_threshold_expression >2sigma(I)
_cod_data_source_file ic7007107-file004.cif
_cod_data_source_block mxy21m_compound4
_cod_depositor_comments
;
The following automatic conversions were performed:

'_symmetry_cell_setting' value 'Monoclinic' changed to 'monoclinic'
according to
/usr/data/users/saulius/automatic-downloads/retrospective/ACS/lib/dictionaries/cif_core.dic
dictionary named 'cif_core.dic' version 2.4.2 from
2011-04-26.

'_exptl_absorpt_correction_type' value 'Empirical'
changed to 'empirical' according to
/usr/data/users/saulius/automatic-downloads/retrospective/ACS/lib/dictionaries/cif_core.dic
dictionary named 'cif_core.dic' version 2.4.2 from 2011-04-26.

Automatic conversion script
Id: cif_fix_values 2281 2013-09-26 08:29:07Z andrius 
;
_cod_original_sg_symbol_H-M P2(1)/n
_cod_database_code 4338841

loop_
_symmetry_equiv_pos_as_xyz
'x, y, z'
'-x+1/2, y+1/2, -z+1/2'
'-x, -y, -z'
'x-1/2, -y-1/2, z-1/2'

loop_
_atom_site_label
_atom_site_type_symbol
_atom_site_fract_x
_atom_site_fract_y
_atom_site_fract_z
_atom_site_U_iso_or_equiv
_atom_site_adp_type
_atom_site_occupancy
_atom_site_symmetry_multiplicity
_atom_site_calc_flag
_atom_site_refinement_flags
Sn1 Sn 0.05123(12) 0.98980(8) 0.74744(8) 0.0103(3) Uani 1 1 d .
Mn2 Mn 0.3345(3) 0.88517(18) 0.54127(18) 0.0125(5) Uani 1 1 d .
Mn1 Mn 0.3245(3) 1.10665(18) 0.95957(18) 0.0130(6) Uani 1 1 d .
S4 S 0.2219(5) 1.0446(3) 0.6165(3) 0.0130(8) Uani 1 1 d .
S3 S 0.2306(5) 0.9435(3) 0.8790(3) 0.0131(8) Uani 1 1 d .
S2 S -0.1091(5) 0.8463(3) 0.7192(3) 0.0150(8) Uani 1 1 d .
S1 S -0.1141(5) 1.1297(3) 0.7779(3) 0.0149(8) Uani 1 1 d .
N10 N 0.3791(16) 1.0201(10) 1.1044(10) 0.013(3) Uani 1 1 d .
H10A H 0.4589 1.0508 1.1363 0.016 Uiso 1 1 calc R
H10B H 0.2947 1.0227 1.1437 0.016 Uiso 1 1 calc R
N9 N 0.3214(16) 0.7859(10) 0.6785(10) 0.014(3) Uani 1 1 d .
H9A H 0.4153 0.7563 0.6875 0.016 Uiso 1 1 calc R
H9B H 0.3047 0.8257 0.7311 0.016 Uiso 1 1 calc R
N8 N 0.0794(16) 1.1508(11) 1.0001(10) 0.018(3) Uani 1 1 d .
H8A H 0.0202 1.1486 0.9447 0.021 Uiso 1 1 calc R
H8B H 0.0422 1.1036 1.0414 0.021 Uiso 1 1 calc R
N7 N 0.5790(16) 1.0865(10) 0.9128(10) 0.013(3) Uani 1 1 d .
H7A H 0.5952 1.1216 0.8569 0.016 Uiso 1 1 calc R
H7B H 0.6424 1.1119 0.9601 0.016 Uiso 1 1 calc R
N6 N 0.5870(15) 0.9204(11) 0.5887(10) 0.016(3) Uani 1 1 d .
H6A H 0.6092 0.8867 0.6449 0.019 Uiso 1 1 calc R
H6B H 0.6524 0.8981 0.5418 0.019 Uiso 1 1 calc R
N5 N 0.4299(17) 1.2407(10) 1.0544(10) 0.018(3) Uani 1 1 d .
H5A H 0.3823 1.2426 1.1135 0.021 Uiso 1 1 calc R
H5B H 0.5327 1.2296 1.0653 0.021 Uiso 1 1 calc R
N4 N 0.4454(17) 0.7510(10) 0.4526(10) 0.017(3) Uani 1 1 d .
H4A H 0.4034 0.7499 0.3912 0.020 Uiso 1 1 calc R
H4B H 0.5490 0.7618 0.4468 0.020 Uiso 1 1 calc R
N3 N 0.2992(15) 1.2070(10) 0.8226(10) 0.013(3) Uani 1 1 d .
H3A H 0.3923 1.2370 0.8127 0.016 Uiso 1 1 calc R
H3B H 0.2810 1.1667 0.7703 0.016 Uiso 1 1 calc R
N2 N 0.0902(16) 0.8378(10) 0.4952(10) 0.015(3) Uani 1 1 d .
H2A H 0.0306 0.8373 0.5496 0.018 Uiso 1 1 calc R
H2B H 0.0513 0.8856 0.4547 0.018 Uiso 1 1 calc R
N1 N 0.3830(18) 0.9704(11) 0.3945(10) 0.020(3) Uani 1 1 d .
H1A H 0.4667 0.9429 0.3650 0.024 Uiso 1 1 calc R
H1B H 0.3000 0.9633 0.3535 0.024 Uiso 1 1 calc R

loop_
_atom_site_aniso_label
_atom_site_aniso_U_11
_atom_site_aniso_U_22
_atom_site_aniso_U_33
_atom_site_aniso_U_23
_atom_site_aniso_U_13
_atom_site_aniso_U_12
Sn1 0.0114(6) 0.0061(5) 0.0135(6) 0.0015(4) 0.0019(4) -0.0005(4)
Mn2 0.0141(12) 0.0100(12) 0.0133(12) 0.0002(9) 0.0021(9) -0.0022(9)
Mn1 0.0143(12) 0.0107(12) 0.0140(12) 0.0000(10) 0.0017(9) 0.0026(10)
S4 0.014(2) 0.0112(19) 0.0135(19) 0.0009(15) 0.0045(15) 0.0013(15)
S3 0.0144(19) 0.0107(19) 0.0141(19) 0.0001(15) 0.0003(15) -0.0014(15)
S2 0.013(2) 0.0118(19) 0.020(2) -0.0006(16) 0.0004(16) -0.0009(16)
S1 0.013(2) 0.0126(19) 0.019(2) 0.0017(16) 0.0034(16) 0.0008(15)
N10 0.013(7) 0.010(7) 0.017(7) 0.002(5) 0.003(5) 0.006(5)
N9 0.018(7) 0.008(7) 0.015(7) -0.003(5) 0.005(6) 0.000(5)
N8 0.017(7) 0.019(8) 0.017(7) 0.005(6) 0.009(6) 0.003(6)
N7 0.020(7) 0.005(6) 0.014(7) 0.005(5) -0.003(6) 0.000(5)
N6 0.013(7) 0.025(8) 0.011(7) 0.001(6) -0.002(5) 0.001(6)
N5 0.022(8) 0.015(7) 0.017(7) -0.001(6) 0.001(6) 0.015(6)
N4 0.027(8) 0.008(7) 0.017(7) -0.003(5) 0.006(6) -0.002(6)
N3 0.014(7) 0.009(6) 0.016(7) -0.005(5) 0.002(5) 0.003(5)
N2 0.022(7) 0.012(7) 0.011(7) -0.002(5) 0.004(6) 0.001(6)
N1 0.022(8) 0.019(8) 0.017(7) -0.005(6) -0.002(6) -0.007(6)

loop_
_atom_type_symbol
_atom_type_description
_atom_type_scat_dispersion_real
_atom_type_scat_dispersion_imag
_atom_type_scat_source
N N 0.0061 0.0033 'International Tables Vol C Tables 4.2.6.8 and 6.1.1.4'
H H 0.0000 0.0000 'International Tables Vol C Tables 4.2.6.8 and 6.1.1.4'
S S 0.1246 0.1234 'International Tables Vol C Tables 4.2.6.8 and 6.1.1.4'
Mn Mn 0.3368 0.7283 'International Tables Vol C Tables 4.2.6.8 and 6.1.1.4'
Sn Sn -0.6537 1.4246 'International Tables Vol C Tables 4.2.6.8 and 6.1.1.4'

loop_
_geom_angle_atom_site_label_1
_geom_angle_atom_site_label_2
_geom_angle_atom_site_label_3
_geom_angle
_geom_angle_site_symmetry_1
S1 Sn1 S2 108.35(16) .
S1 Sn1 S3 116.46(15) .
S2 Sn1 S3 105.86(15) .
S1 Sn1 S4 104.74(15) .
S2 Sn1 S4 118.34(15) .
S3 Sn1 S4 103.56(15) .
N2 Mn2 N9 90.6(5) .
N2 Mn2 N6 175.6(5) .
N9 Mn2 N6 86.8(5) .
N2 Mn2 N1 94.2(5) .
N9 Mn2 N1 170.6(5) .
N6 Mn2 N1 87.9(5) .
N2 Mn2 N4 91.3(5) .
N9 Mn2 N4 89.9(5) .
N6 Mn2 N4 85.2(5) .
N1 Mn2 N4 81.9(5) .
N2 Mn2 S4 89.5(4) .
N9 Mn2 S4 97.8(4) .
N6 Mn2 S4 94.3(4) .
N1 Mn2 S4 90.4(4) .
N4 Mn2 S4 172.2(4) .
N8 Mn1 N7 171.5(5) .
N8 Mn1 N3 88.0(5) .
N7 Mn1 N3 85.8(5) .
N8 Mn1 N10 95.9(5) .
N7 Mn1 N10 89.6(5) .
N3 Mn1 N10 171.9(5) .
N8 Mn1 N5 91.2(5) .
N7 Mn1 N5 83.2(5) .
N3 Mn1 N5 91.8(5) .
N10 Mn1 N5 81.0(5) .
N8 Mn1 S3 92.1(4) .
N7 Mn1 S3 94.4(4) .
N3 Mn1 S3 97.1(4) .
N10 Mn1 S3 89.9(4) .
N5 Mn1 S3 170.6(4) .
Sn1 S4 Mn2 105.95(16) .
Sn1 S3 Mn1 106.95(16) .
N7 N10 Mn1 113.0(9) 3_677
N3 N9 Mn2 116.4(9) 2_546
N4 N8 Mn1 118.3(10) 2_556
N10 N7 Mn1 112.8(9) 3_677
N1 N6 Mn2 113.7(10) 3_676
N2 N5 Mn1 112.0(9) 2_556
N8 N4 Mn2 113.5(9) 2_546
N9 N3 Mn1 119.0(9) 2_556
N5 N2 Mn2 118.4(10) 2_546
N6 N1 Mn2 112.1(9) 3_676

loop_
_geom_bond_atom_site_label_1
_geom_bond_atom_site_label_2
_geom_bond_distance
_geom_bond_site_symmetry_2
Sn1 S1 2.374(4) .
Sn1 S2 2.377(4) .
Sn1 S3 2.415(4) .
Sn1 S4 2.417(4) .
Mn2 N2 2.259(14) .
Mn2 N9 2.281(13) .
Mn2 N6 2.292(14) .
Mn2 N1 2.326(15) .
Mn2 N4 2.355(13) .
Mn2 S4 2.544(5) .
Mn1 N8 2.246(14) .
Mn1 N7 2.284(14) .
Mn1 N3 2.291(14) .
Mn1 N10 2.314(13) .
Mn1 N5 2.368(15) .
Mn1 S3 2.553(5) .
N10 N7 1.481(18) 3_677
N9 N3 1.469(18) 2_546
N8 N4 1.494(19) 2_556
N7 N10 1.481(18) 3_677
N6 N1 1.49(2) 3_676
N5 N2 1.464(19) 2_556
N4 N8 1.494(19) 2_546
N3 N9 1.469(18) 2_556
N2 N5 1.464(19) 2_546
N1 N6 1.49(2) 3_676
